data_4505099
loop_
_publ_author_name
'Cui, Guang-Hua'
'Li, Jian-Rong'
'Tian, Jin-Lei'
'Bu, Xian-He'
'Batten, Stuart R.'

_publ_section_title
;
 Multidimensional Metal&#x2212;Organic Frameworks Constructed from
 Flexible Bis(imidazole) Ligands
;
_journal_issue 5
_journal_name_full 'Crystal Growth &amp; Design'
_journal_page_first 1775
_journal_paper_doi 10.1021/cg050039l
_journal_volume 5
_journal_year 2005
_chemical_formula_sum 'C21 H24 Cl2 K0 N12 O8 S0 Zn'
_chemical_formula_weight 708.79
_chemical_name_systematic
; 
 ? 
;
_space_group_IT_number 15
_symmetry_cell_setting monoclinic
_symmetry_space_group_name_Hall '-C 2yc'
_symmetry_space_group_name_H-M 'C 1 2/c 1'
_atom_sites_solution_hydrogens geom
_atom_sites_solution_primary direct
_atom_sites_solution_secondary difmap
_audit_creation_method SHELXL-97
_cell_angle_alpha 90.00
_cell_angle_beta 100.775(6)
_cell_angle_gamma 90.00
_cell_formula_units_Z 4
_cell_length_a 12.348(5)
_cell_length_b 12.115(5)
_cell_length_c 18.837(8)
_cell_measurement_reflns_used 2549
_cell_measurement_temperature 293(2)
_cell_measurement_theta_max 26.28
_cell_measurement_theta_min 2.38
_cell_volume 2768(2)
_computing_cell_refinement 'Bruker SMART'
_computing_data_collection 'Bruker SMART'
_computing_data_reduction 'Bruker SAINT'
_computing_molecular_graphics 'Bruker SHELXTL'
_computing_publication_material 'Bruker SHELXTL'
_computing_structure_refinement 'SHELXL-97 (Sheldrick, 1997)'
_computing_structure_solution 'SHELXS-97 (Sheldrick, 1990)'
_diffrn_ambient_temperature 293(2)
_diffrn_measured_fraction_theta_full 0.987
_diffrn_measured_fraction_theta_max 0.987
_diffrn_measurement_device_type 'CCD area detector'
_diffrn_measurement_method 'phi and omega scans'
_diffrn_radiation_monochromator graphite
_diffrn_radiation_source 'fine-focus sealed tube'
_diffrn_radiation_type MoK\a
_diffrn_radiation_wavelength 0.71073
_diffrn_reflns_av_R_equivalents 0.0400
_diffrn_reflns_av_sigmaI/netI 0.0473
_diffrn_reflns_limit_h_max 15
_diffrn_reflns_limit_h_min -15
_diffrn_reflns_limit_k_max 12
_diffrn_reflns_limit_k_min -15
_diffrn_reflns_limit_l_max 23
_diffrn_reflns_limit_l_min -20
_diffrn_reflns_number 7949
_diffrn_reflns_theta_full 26.52
_diffrn_reflns_theta_max 26.52
_diffrn_reflns_theta_min 2.20
_exptl_absorpt_coefficient_mu 1.151
_exptl_absorpt_correction_T_max 0.8372
_exptl_absorpt_correction_T_min 0.8024
_exptl_absorpt_correction_type multi-scan
_exptl_absorpt_process_details SADABS
_exptl_crystal_colour colourless
_exptl_crystal_density_diffrn 1.701
_exptl_crystal_density_meas ?
_exptl_crystal_density_method 'not measured'
_exptl_crystal_description block
_exptl_crystal_F_000 1448
_exptl_crystal_size_max 0.20
_exptl_crystal_size_mid 0.18
_exptl_crystal_size_min 0.16
_refine_diff_density_max 1.061
_refine_diff_density_min -0.632
_refine_diff_density_rms 0.117
_refine_ls_extinction_method none
_refine_ls_goodness_of_fit_ref 1.086
_refine_ls_hydrogen_treatment constr
_refine_ls_matrix_type full
_refine_ls_number_parameters 201
_refine_ls_number_reflns 2842
_refine_ls_number_restraints 7
_refine_ls_restrained_S_all 1.087
_refine_ls_R_factor_all 0.0847
_refine_ls_R_factor_gt 0.0590
_refine_ls_shift/su_max 0.007
_refine_ls_shift/su_mean 0.000
_refine_ls_structure_factor_coef Fsqd
_refine_ls_weighting_details 'calc w=1/[\s^2^(Fo^2^)+(0.0644P)^2^+14.3954P] where P=(Fo^2^+2Fc^2^)/3'
_refine_ls_weighting_scheme calc
_refine_ls_wR_factor_gt 0.1432
_refine_ls_wR_factor_ref 0.1581
_reflns_number_gt 2057
_reflns_number_total 2842
_reflns_threshold_expression I>2sigma(I)
_cod_data_source_file cg050039lsi20050131_094104.cif
_cod_data_source_block 5
_cod_depositor_comments
;
The following automatic conversions were performed:

'_symmetry_cell_setting' value 'Monoclinic' changed to 'monoclinic'
according to /home/saulius/struct/CIF-dictionaries/cif_core.dic
dictionary named 'cif_core.dic' version 2.4.1 from
2010-06-29.

'_exptl_absorpt_correction_type' value 'Multi-scan'
changed to 'multi-scan' according to
/home/saulius/struct/CIF-dictionaries/cif_core.dic dictionary named
'cif_core.dic' version 2.4.1 from 2010-06-29.

Automatic conversion script
Id: cif_fix_values 1715 2011-07-08 13:25:40Z adriana 

The following automatic conversions were performed:

'_exptl_crystal_density_meas' value 'NONE' was changed to '?' - the
value is perceived as not measured.

Automatic conversion script
Id: cif_fix_values 3008 2015-01-20 13:52:24Z robertas 
;
_cod_original_sg_symbol_H-M C2/c
_cod_database_code 4505099

loop_
_symmetry_equiv_pos_as_xyz
'x, y, z'
'-x, y, -z+1/2'
'x+1/2, y+1/2, z'
'-x+1/2, y+1/2, -z+1/2'
'-x, -y, -z'
'x, -y, z-1/2'
'-x+1/2, -y+1/2, -z'
'x+1/2, -y+1/2, z-1/2'

loop_
_atom_site_label
_atom_site_type_symbol
_atom_site_fract_x
_atom_site_fract_y
_atom_site_fract_z
_atom_site_U_iso_or_equiv
_atom_site_adp_type
_atom_site_occupancy
_atom_site_symmetry_multiplicity
_atom_site_calc_flag
_atom_site_refinement_flags
_atom_site_disorder_assembly
_atom_site_disorder_group
Zn1 Zn 0.2500 0.7500 0.0000 0.0266(2) Uani 1 2 d S . .
Cl1 Cl 0.29975(10) 0.89686(10) 0.28732(7) 0.0405(3) Uani 1 1 d D . .
N6 N 0.4777(3) 0.6106(3) 0.18397(18) 0.0274(8) Uani 1 1 d . . .
N2 N -0.1420(3) 0.5563(3) 0.1013(2) 0.0298(8) Uani 1 1 d . . .
N3 N 0.0041(3) 0.6883(3) 0.13079(19) 0.0307(9) Uani 1 1 d . . .
N5 N 0.3868(3) 0.6929(3) 0.08661(18) 0.0278(8) Uani 1 1 d . . .
C10 C 0.3784(4) 0.6463(4) 0.1480(2) 0.0308(10) Uani 1 1 d . . .
H10 H 0.3126 0.6387 0.1648 0.037 Uiso 1 1 calc R . .
C9 C 0.5529(4) 0.6374(5) 0.1421(3) 0.0389(12) Uani 1 1 d . . .
H9 H 0.6283 0.6236 0.1525 0.047 Uiso 1 1 calc R . .
N4 N 0.1327(3) 0.7474(3) 0.07431(19) 0.0296(8) Uani 1 1 d . . .
C4 C -0.0694(4) 0.6129(4) 0.1593(2) 0.0354(11) Uani 1 1 d . . .
H4A H -0.0259 0.5590 0.1905 0.042 Uiso 1 1 calc R . .
H4B H -0.1131 0.6539 0.1880 0.042 Uiso 1 1 calc R . .
C2 C -0.2227(4) 0.6016(4) 0.0497(3) 0.0406(12) Uani 1 1 d . . .
H2 H -0.2438 0.6754 0.0452 0.049 Uiso 1 1 calc R . .
C7 C 0.0841(4) 0.6603(4) 0.0951(2) 0.0323(10) Uani 1 1 d . . .
H7 H 0.1028 0.5879 0.0862 0.039 Uiso 1 1 calc R . .
C8 C 0.4967(4) 0.6876(4) 0.0830(2) 0.0369(11) Uani 1 1 d . . .
H8 H 0.5276 0.7149 0.0452 0.044 Uiso 1 1 calc R . .
C5 C 0.0007(5) 0.8015(4) 0.1321(3) 0.0450(13) Uani 1 1 d . . .
H5 H -0.0472 0.8453 0.1526 0.054 Uiso 1 1 calc R . .
C6 C 0.0803(4) 0.8361(4) 0.0980(3) 0.0439(13) Uani 1 1 d . . .
H6 H 0.0976 0.9096 0.0913 0.053 Uiso 1 1 calc R . .
C3 C -0.1392(4) 0.4477(4) 0.0880(2) 0.0305(10) Uani 1 1 d . . .
H3 H -0.0916 0.3981 0.1157 0.037 Uiso 1 1 calc R . .
N1 N -0.2122(3) 0.4205(3) 0.0311(2) 0.0301(8) Uani 1 1 d . . .
C11 C 0.5000 0.5454(5) 0.2500 0.0315(14) Uani 1 2 d S . .
H11A H 0.4371 0.4982 0.2515 0.038 Uiso 0.50 1 calc PR . .
H11B H 0.5629 0.4982 0.2485 0.038 Uiso 0.50 1 calc PR . .
O1 O 0.2641(4) 0.9958(4) 0.2494(3) 0.0897(18) Uani 1 1 d D A .
C1 C -0.2655(4) 0.5169(4) 0.0067(3) 0.0392(12) Uani 1 1 d . . .
H1 H -0.3221 0.5228 -0.0333 0.047 Uiso 1 1 calc R . .
O2 O 0.2141(10) 0.8702(12) 0.3249(8) 0.143(5) Uiso 0.577(7) 1 d PD A 1
O3 O 0.3885(9) 0.9172(10) 0.3471(6) 0.082(4) Uiso 0.423(7) 1 d PD A 1
O4 O 0.3413(12) 0.8213(11) 0.2407(7) 0.101(5) Uiso 0.423(7) 1 d PD A 1
O4' O 0.2332(7) 0.8023(7) 0.2629(5) 0.088(3) Uiso 0.577(7) 1 d PD A 2
O3' O 0.4075(7) 0.8751(8) 0.2743(5) 0.087(3) Uiso 0.577(7) 1 d PD A 2
O2' O 0.3078(10) 0.9066(10) 0.3637(4) 0.074(4) Uiso 0.423(7) 1 d PD A 2

loop_
_atom_site_aniso_label
_atom_site_aniso_U_11
_atom_site_aniso_U_22
_atom_site_aniso_U_33
_atom_site_aniso_U_23
_atom_site_aniso_U_13
_atom_site_aniso_U_12
Zn1 0.0244(4) 0.0305(4) 0.0241(4) 0.0010(3) 0.0023(3) -0.0034(3)
Cl1 0.0372(6) 0.0416(7) 0.0448(7) -0.0021(5) 0.0133(5) 0.0034(5)
N6 0.0271(18) 0.029(2) 0.0233(18) -0.0008(15) -0.0021(14) -0.0019(15)
N2 0.033(2) 0.029(2) 0.0288(19) -0.0017(16) 0.0107(16) -0.0080(16)
N3 0.033(2) 0.031(2) 0.030(2) -0.0059(16) 0.0102(16) -0.0098(16)
N5 0.0263(18) 0.032(2) 0.0236(18) 0.0003(15) 0.0000(14) -0.0009(16)
C10 0.024(2) 0.038(3) 0.029(2) -0.0014(19) 0.0016(18) 0.0001(19)
C9 0.023(2) 0.057(3) 0.036(3) 0.004(2) 0.004(2) 0.003(2)
N4 0.0265(18) 0.034(2) 0.0286(18) -0.0014(16) 0.0056(15) -0.0050(17)
C4 0.040(3) 0.039(3) 0.030(2) -0.009(2) 0.013(2) -0.015(2)
C2 0.043(3) 0.031(3) 0.045(3) 0.005(2) 0.003(2) 0.001(2)
C7 0.034(2) 0.028(2) 0.035(2) -0.0004(19) 0.009(2) -0.003(2)
C8 0.029(2) 0.052(3) 0.029(2) 0.008(2) 0.0053(19) -0.002(2)
C5 0.052(3) 0.035(3) 0.055(3) -0.016(2) 0.028(3) -0.009(2)
C6 0.055(3) 0.030(3) 0.052(3) -0.012(2) 0.022(3) -0.011(2)
C3 0.028(2) 0.029(2) 0.035(2) 0.0015(19) 0.0052(19) -0.0031(19)
N1 0.0295(19) 0.030(2) 0.030(2) -0.0014(15) 0.0031(16) -0.0037(16)
C11 0.038(4) 0.029(3) 0.025(3) 0.000 0.000(3) 0.000
O1 0.097(4) 0.074(4) 0.107(4) 0.041(3) 0.044(3) 0.036(3)
C1 0.038(3) 0.036(3) 0.040(3) 0.005(2) -0.005(2) -0.004(2)

loop_
_atom_type_symbol
_atom_type_description
_atom_type_scat_dispersion_real
_atom_type_scat_dispersion_imag
_atom_type_scat_source
C C 0.0033 0.0016 'International Tables Vol C Tables 4.2.6.8 and 6.1.1.4'
H H 0.0000 0.0000 'International Tables Vol C Tables 4.2.6.8 and 6.1.1.4'
N N 0.0061 0.0033 'International Tables Vol C Tables 4.2.6.8 and 6.1.1.4'
O O 0.0106 0.0060 'International Tables Vol C Tables 4.2.6.8 and 6.1.1.4'
S S 0.1246 0.1234 'International Tables Vol C Tables 4.2.6.8 and 6.1.1.4'
Cl Cl 0.1484 0.1585 'International Tables Vol C Tables 4.2.6.8 and 6.1.1.4'
K K 0.2009 0.2494 'International Tables Vol C Tables 4.2.6.8 and 6.1.1.4'
Zn Zn 0.2839 1.4301 'International Tables Vol C Tables 4.2.6.8 and 6.1.1.4'

loop_
_geom_angle_atom_site_label_1
_geom_angle_atom_site_label_2
_geom_angle_atom_site_label_3
_geom_angle
_geom_angle_site_symmetry_1
_geom_angle_site_symmetry_3
N5 Zn1 N5 180.00(18) 7_565 .
N5 Zn1 N1 89.85(14) 7_565 3
N5 Zn1 N1 90.15(14) . 3
N5 Zn1 N1 90.15(14) 7_565 5_565
N5 Zn1 N1 89.85(14) . 5_565
N1 Zn1 N1 180.0 3 5_565
N5 Zn1 N4 91.67(13) 7_565 7_565
N5 Zn1 N4 88.33(13) . 7_565
N1 Zn1 N4 91.38(14) 3 7_565
N1 Zn1 N4 88.62(14) 5_565 7_565
N5 Zn1 N4 88.33(13) 7_565 .
N5 Zn1 N4 91.67(13) . .
N1 Zn1 N4 88.62(14) 3 .
N1 Zn1 N4 91.38(14) 5_565 .
N4 Zn1 N4 180.0 7_565 .
O3 Cl1 O3' 64.3(6) . .
O3 Cl1 O2 100.3(8) . .
O3' Cl1 O2 148.8(7) . .
O3 Cl1 O1 111.6(6) . .
O3' Cl1 O1 106.3(5) . .
O2 Cl1 O1 104.7(6) . .
O3 Cl1 O4' 134.0(6) . .
O3' Cl1 O4' 107.2(6) . .
O2 Cl1 O4' 62.7(7) . .
O1 Cl1 O4' 114.0(5) . .
O3 Cl1 O2' 45.4(6) . .
O3' Cl1 O2' 107.3(6) . .
O2 Cl1 O2' 55.5(7) . .
O1 Cl1 O2' 113.2(5) . .
O4' Cl1 O2' 108.5(6) . .
O3 Cl1 O4 106.4(8) . .
O3' Cl1 O4 47.1(6) . .
O2 Cl1 O4 123.3(9) . .
O1 Cl1 O4 110.1(6) . .
O4' Cl1 O4 62.7(7) . .
O2' Cl1 O4 135.0(8) . .
C10 N6 C9 106.5(4) . .
C10 N6 C11 127.5(3) . .
C9 N6 C11 125.7(3) . .
C2 N2 C3 107.5(4) . .
C2 N2 C4 127.6(4) . .
C3 N2 C4 124.8(4) . .
C7 N3 C5 106.9(4) . .
C7 N3 C4 126.4(4) . .
C5 N3 C4 126.6(4) . .
C10 N5 C8 105.4(4) . .
C10 N5 Zn1 127.3(3) . .
C8 N5 Zn1 126.8(3) . .
N5 C10 N6 111.4(4) . .
N5 C10 H10 124.3 . .
N6 C10 H10 124.3 . .
C8 C9 N6 106.6(4) . .
C8 C9 H9 126.7 . .
N6 C9 H9 126.7 . .
C7 N4 C6 105.3(4) . .
C7 N4 Zn1 126.6(3) . .
C6 N4 Zn1 127.2(3) . .
N2 C4 N3 111.0(4) . .
N2 C4 H4A 109.4 . .
N3 C4 H4A 109.4 . .
N2 C4 H4B 109.4 . .
N3 C4 H4B 109.4 . .
H4A C4 H4B 108.0 . .
N2 C2 C1 105.8(4) . .
N2 C2 H2 127.1 . .
C1 C2 H2 127.1 . .
N4 C7 N3 111.6(4) . .
N4 C7 H7 124.2 . .
N3 C7 H7 124.2 . .
C9 C8 N5 110.0(4) . .
C9 C8 H8 125.0 . .
N5 C8 H8 125.0 . .
C6 C5 N3 106.0(4) . .
C6 C5 H5 127.0 . .
N3 C5 H5 127.0 . .
C5 C6 N4 110.2(5) . .
C5 C6 H6 124.9 . .
N4 C6 H6 124.9 . .
N1 C3 N2 111.2(4) . .
N1 C3 H3 124.4 . .
N2 C3 H3 124.4 . .
C3 N1 C1 105.9(4) . .
C3 N1 Zn1 122.7(3) . 3_445
C1 N1 Zn1 130.6(3) . 3_445
N6 C11 N6 114.3(5) 2_655 .
N6 C11 H11A 108.7 2_655 .
N6 C11 H11A 108.7 . .
N6 C11 H11B 108.7 2_655 .
N6 C11 H11B 108.7 . .
H11A C11 H11B 107.6 . .
C2 C1 N1 109.6(4) . .
C2 C1 H1 125.2 . .
N1 C1 H1 125.2 . .

loop_
_geom_bond_atom_site_label_1
_geom_bond_atom_site_label_2
_geom_bond_distance
_geom_bond_site_symmetry_2
Zn1 N5 2.228(3) 7_565
Zn1 N5 2.228(3) .
Zn1 N1 2.174(4) 3
Zn1 N1 2.174(4) 5_565
Zn1 N4 2.195(4) 7_565
Zn1 N4 2.195(4) .
Cl1 O3 1.438(8) .
Cl1 O3' 1.422(7) .
Cl1 O2 1.416(9) .
Cl1 O1 1.423(4) .
Cl1 O4' 1.434(7) .
Cl1 O2' 1.429(8) .
Cl1 O4 1.428(9) .
N6 C10 1.357(5) .
N6 C9 1.365(6) .
N6 C11 1.455(5) .
N2 C2 1.370(6) .
N2 C3 1.341(6) .
N2 C4 1.450(6) .
N3 C7 1.339(6) .
N3 C5 1.372(7) .
N3 C4 1.459(5) .
N5 C10 1.308(6) .
N5 C8 1.372(6) .
C10 H10 0.9300 .
C9 C8 1.342(7) .
C9 H9 0.9300 .
N4 C7 1.310(6) .
N4 C6 1.371(6) .
C4 H4A 0.9700 .
C4 H4B 0.9700 .
C2 C1 1.352(7) .
C2 H2 0.9300 .
C7 H7 0.9300 .
C8 H8 0.9300 .
C5 C6 1.339(7) .
C5 H5 0.9300 .
C6 H6 0.9300 .
C3 N1 1.307(6) .
C3 H3 0.9300 .
N1 C1 1.376(6) .
N1 Zn1 2.174(4) 3_445
C11 N6 1.455(5) 2_655
C11 H11A 0.9700 .
C11 H11B 0.9700 .
C1 H1 0.9300 .

loop_
_geom_torsion_atom_site_label_1
_geom_torsion_atom_site_label_2
_geom_torsion_atom_site_label_3
_geom_torsion_atom_site_label_4
_geom_torsion
_geom_torsion_site_symmetry_1
_geom_torsion_site_symmetry_4
N5 Zn1 N5 C10 -99(100) 7_565 .
N1 Zn1 N5 C10 106.0(4) 3 .
N1 Zn1 N5 C10 -74.0(4) 5_565 .
N4 Zn1 N5 C10 -162.6(4) 7_565 .
N4 Zn1 N5 C10 17.4(4) . .
N5 Zn1 N5 C8 73(100) 7_565 .
N1 Zn1 N5 C8 -82.2(4) 3 .
N1 Zn1 N5 C8 97.8(4) 5_565 .
N4 Zn1 N5 C8 9.1(4) 7_565 .
N4 Zn1 N5 C8 -170.9(4) . .
C8 N5 C10 N6 -0.4(5) . .
Zn1 N5 C10 N6 172.8(3) . .
C9 N6 C10 N5 0.3(5) . .
C11 N6 C10 N5 -173.4(4) . .
C10 N6 C9 C8 -0.1(6) . .
C11 N6 C9 C8 173.7(4) . .
N5 Zn1 N4 C7 101.4(4) 7_565 .
N5 Zn1 N4 C7 -78.6(4) . .
N1 Zn1 N4 C7 -168.7(4) 3 .
N1 Zn1 N4 C7 11.3(4) 5_565 .
N4 Zn1 N4 C7 -60(46) 7_565 .
N5 Zn1 N4 C6 -65.8(4) 7_565 .
N5 Zn1 N4 C6 114.2(4) . .
N1 Zn1 N4 C6 24.1(4) 3 .
N1 Zn1 N4 C6 -155.9(4) 5_565 .
N4 Zn1 N4 C6 133(49) 7_565 .
C2 N2 C4 N3 -65.1(6) . .
C3 N2 C4 N3 113.2(5) . .
C7 N3 C4 N2 -66.4(6) . .
C5 N3 C4 N2 110.0(5) . .
C3 N2 C2 C1 -0.3(5) . .
C4 N2 C2 C1 178.3(4) . .
C6 N4 C7 N3 -0.2(5) . .
Zn1 N4 C7 N3 -169.7(3) . .
C5 N3 C7 N4 0.7(5) . .
C4 N3 C7 N4 177.6(4) . .
N6 C9 C8 N5 -0.1(6) . .
C10 N5 C8 C9 0.3(6) . .
Zn1 N5 C8 C9 -172.9(3) . .
C7 N3 C5 C6 -0.9(6) . .
C4 N3 C5 C6 -177.9(4) . .
N3 C5 C6 N4 0.9(6) . .
C7 N4 C6 C5 -0.4(6) . .
Zn1 N4 C6 C5 169.0(4) . .
C2 N2 C3 N1 0.5(5) . .
C4 N2 C3 N1 -178.1(4) . .
N2 C3 N1 C1 -0.5(5) . .
N2 C3 N1 Zn1 -171.3(3) . 3_445
C10 N6 C11 N6 -90.9(4) . 2_655
C9 N6 C11 N6 96.5(4) . 2_655
N2 C2 C1 N1 0.0(6) . .
C3 N1 C1 C2 0.3(5) . .
Zn1 N1 C1 C2 170.1(3) 3_445 .
